data_4103706
loop_
_publ_author_name
'Chao Feng'
'Teck-Peng Loh'

_publ_section_title
;
 Palladium-Catalyzed Bisolefination of C-C Triple Bonds: A Facile Method
 for the Synthesis of Naphthalene Derivatives
;
_journal_name_full 'Journal of the American Chemical Society'
_journal_page_first 17710
_journal_page_last 17712
_journal_paper_doi 10.1021/ja108998d
_journal_volume 132
_journal_year 2010
_chemical_formula_moiety 'C27 H20 N2 O6, C H2 Cl2'
_chemical_formula_sum 'C28 H22 Cl2 N2 O6'
_chemical_formula_weight 553.38
_chemical_name_systematic
; 
 ? 
;
_space_group_IT_number 14
_symmetry_cell_setting monoclinic
_symmetry_space_group_name_Hall '-P 2ybc'
_symmetry_space_group_name_H-M 'P 1 21/c 1'
_atom_sites_solution_hydrogens geom
_atom_sites_solution_primary direct
_atom_sites_solution_secondary difmap
_audit_creation_method SHELXL-97
_cell_angle_alpha 90.00
_cell_angle_beta 111.0420(10)
_cell_angle_gamma 90.00
_cell_formula_units_Z 4
_cell_length_a 6.91460(10)
_cell_length_b 24.6124(4)
_cell_length_c 16.4864(2)
_cell_measurement_reflns_used 9894
_cell_measurement_temperature 103(2)
_cell_measurement_theta_max 36.16
_cell_measurement_theta_min 2.65
_cell_volume 2618.64(7)
_computing_cell_refinement 'Bruker SAINT'
_computing_data_collection 'Bruker APEX2'
_computing_data_reduction 'Bruker SAINT'
_computing_molecular_graphics 'Bruker SHELXTL'
_computing_publication_material 'Bruker SHELXTL'
_computing_structure_refinement 'SHELXL-97 (Sheldrick, 2008)'
_computing_structure_solution 'SHELXS-97 (Sheldrick, 2008)'
_diffrn_ambient_temperature 103(2)
_diffrn_measured_fraction_theta_full 0.992
_diffrn_measured_fraction_theta_max 0.992
_diffrn_measurement_device_type 'Bruker APEX-II CCD'
_diffrn_measurement_method '\f and \w scans'
_diffrn_radiation_monochromator graphite
_diffrn_radiation_source 'fine-focus sealed tube'
_diffrn_radiation_type MoK\a
_diffrn_radiation_wavelength 0.71073
_diffrn_reflns_av_R_equivalents 0.0394
_diffrn_reflns_av_sigmaI/netI 0.0305
_diffrn_reflns_limit_h_max 11
_diffrn_reflns_limit_h_min -11
_diffrn_reflns_limit_k_max 41
_diffrn_reflns_limit_k_min -41
_diffrn_reflns_limit_l_max 27
_diffrn_reflns_limit_l_min -27
_diffrn_reflns_number 73665
_diffrn_reflns_theta_full 36.49
_diffrn_reflns_theta_max 36.49
_diffrn_reflns_theta_min 1.56
_exptl_absorpt_coefficient_mu 0.294
_exptl_absorpt_correction_T_max 0.9712
_exptl_absorpt_correction_T_min 0.8914
_exptl_absorpt_correction_type multi-scan
_exptl_absorpt_process_details sadabs
_exptl_crystal_colour yellow
_exptl_crystal_density_diffrn 1.404
_exptl_crystal_density_method 'not measured'
_exptl_crystal_description prism
_exptl_crystal_F_000 1144
_exptl_crystal_size_max 0.40
_exptl_crystal_size_mid 0.20
_exptl_crystal_size_min 0.10
_refine_diff_density_max 2.459
_refine_diff_density_min -1.453
_refine_diff_density_rms 0.131
_refine_ls_extinction_method none
_refine_ls_goodness_of_fit_ref 1.037
_refine_ls_hydrogen_treatment constr
_refine_ls_matrix_type full
_refine_ls_number_parameters 372
_refine_ls_number_reflns 12757
_refine_ls_number_restraints 54
_refine_ls_restrained_S_all 1.055
_refine_ls_R_factor_all 0.1265
_refine_ls_R_factor_gt 0.0931
_refine_ls_shift/su_max 0.002
_refine_ls_shift/su_mean 0.000
_refine_ls_structure_factor_coef Fsqd
_refine_ls_weighting_details 'calc w=1/[\s^2^(Fo^2^)+(0.1811P)^2^+3.2836P] where P=(Fo^2^+2Fc^2^)/3'
_refine_ls_weighting_scheme calc
_refine_ls_wR_factor_gt 0.2787
_refine_ls_wR_factor_ref 0.3216
_reflns_number_gt 8795
_reflns_number_total 12757
_reflns_threshold_expression >2sigma(I)
_cod_data_source_file ja108998d_si_002.cif
_cod_data_source_block ltp127s
_cod_database_code 4103706

loop_
_symmetry_equiv_pos_as_xyz
'x, y, z'
'-x, y+1/2, -z+1/2'
'-x, -y, -z'
'x, -y-1/2, z-1/2'

loop_
_atom_site_label
_atom_site_type_symbol
_atom_site_fract_x
_atom_site_fract_y
_atom_site_fract_z
_atom_site_U_iso_or_equiv
_atom_site_adp_type
_atom_site_occupancy
_atom_site_symmetry_multiplicity
_atom_site_calc_flag
_atom_site_refinement_flags
_atom_site_disorder_assembly
_atom_site_disorder_group
N1 N 1.1861(3) 0.61851(7) 0.88996(11) 0.0247(3) Uani 1 1 d . . .
N2 N 0.9202(3) 0.53276(7) 0.60329(12) 0.0243(3) Uani 1 1 d . . .
C1 C 0.6021(3) 0.66910(8) 0.31127(12) 0.0218(3) Uani 1 1 d . . .
H1 H 0.7210 0.6877 0.3096 0.026 Uiso 1 1 calc R . .
C2 C 0.6251(3) 0.62006(8) 0.35577(13) 0.0258(4) Uani 1 1 d . . .
H2 H 0.7594 0.6053 0.3844 0.031 Uiso 1 1 calc R . .
C3 C 0.4513(4) 0.59260(8) 0.35843(14) 0.0276(4) Uani 1 1 d . . .
H3 H 0.4672 0.5595 0.3899 0.033 Uiso 1 1 calc R . .
C4 C 0.2553(4) 0.61357(8) 0.31515(15) 0.0283(4) Uani 1 1 d . . .
H4 H 0.1366 0.5946 0.3162 0.034 Uiso 1 1 calc R . .
C5 C 0.2319(3) 0.66240(8) 0.27009(13) 0.0234(3) Uani 1 1 d . . .
H5 H 0.0970 0.6763 0.2398 0.028 Uiso 1 1 calc R . .
C6 C 0.4053(3) 0.69115(7) 0.26898(11) 0.0174(3) Uani 1 1 d . . .
C7 C 0.3776(2) 0.74384(6) 0.22161(10) 0.0157(3) Uani 1 1 d . . .
C8 C 0.2605(3) 0.74312(7) 0.13087(11) 0.0173(3) Uani 1 1 d . . .
H8 H 0.1991 0.7099 0.1048 0.021 Uiso 1 1 calc R . .
C9 C 0.2326(3) 0.78858(7) 0.07940(10) 0.0166(3) Uani 1 1 d . . .
C10 C 0.1034(3) 0.78609(8) -0.01590(11) 0.0220(3) Uani 1 1 d . . .
H10A H 0.0661 0.7483 -0.0328 0.033 Uiso 1 1 calc R . .
H10B H 0.1828 0.8008 -0.0496 0.033 Uiso 1 1 calc R . .
H10C H -0.0229 0.8076 -0.0274 0.033 Uiso 1 1 calc R . .
C11 C 0.3261(2) 0.83845(7) 0.11834(11) 0.0163(3) Uani 1 1 d . . .
C12 C 0.3059(3) 0.88647(7) 0.06830(12) 0.0203(3) Uani 1 1 d . . .
H12 H 0.2323 0.8853 0.0073 0.024 Uiso 1 1 calc R . .
C13 C 0.3908(3) 0.93460(8) 0.10659(14) 0.0239(3) Uani 1 1 d . . .
H13 H 0.3773 0.9662 0.0720 0.029 Uiso 1 1 calc R . .
C14 C 0.4981(3) 0.93731(7) 0.19707(13) 0.0226(3) Uani 1 1 d . . .
H14 H 0.5550 0.9708 0.2235 0.027 Uiso 1 1 calc R . .
C15 C 0.5204(3) 0.89133(7) 0.24704(12) 0.0191(3) Uani 1 1 d . . .
H15 H 0.5922 0.8937 0.3080 0.023 Uiso 1 1 calc R . .
C16 C 0.4388(2) 0.84048(6) 0.20970(10) 0.0156(3) Uani 1 1 d . . .
C17 C 0.4638(2) 0.79220(6) 0.26165(10) 0.0151(2) Uani 1 1 d . . .
C18 C 0.5791(3) 0.79645(7) 0.35627(11) 0.0172(3) Uani 1 1 d . . .
H18 H 0.7055 0.8162 0.3749 0.021 Uiso 1 1 calc R . .
C19 C 0.5188(3) 0.77458(7) 0.41747(11) 0.0198(3) Uani 1 1 d . . .
H19 H 0.3970 0.7529 0.3997 0.024 Uiso 1 1 calc R . .
C20 C 0.6331(3) 0.78244(8) 0.51210(11) 0.0215(3) Uani 1 1 d . . .
H20A H 0.7531 0.8068 0.5217 0.026 Uiso 1 1 calc R . .
H20B H 0.5410 0.7990 0.5394 0.026 Uiso 1 1 calc R . .
C21 C 0.7906(2) 0.72904(7) 0.63659(10) 0.0166(3) Uani 1 1 d . . .
C22 C 0.8765(2) 0.67492(7) 0.67231(10) 0.0164(3) Uani 1 1 d . . .
C23 C 0.8550(3) 0.62952(7) 0.61975(11) 0.0178(3) Uani 1 1 d . . .
H23 H 0.7802 0.6315 0.5589 0.021 Uiso 1 1 calc R . .
C24 C 0.9456(3) 0.58113(7) 0.65828(11) 0.0187(3) Uani 1 1 d . . .
C25 C 1.0572(3) 0.57591(7) 0.74642(12) 0.0195(3) Uani 1 1 d . . .
H25 H 1.1206 0.5426 0.7712 0.023 Uiso 1 1 calc R . .
C26 C 1.0709(3) 0.62203(7) 0.79631(11) 0.0189(3) Uani 1 1 d . . .
C27 C 0.9840(3) 0.67147(7) 0.76187(11) 0.0178(3) Uani 1 1 d . . .
H27 H 0.9972 0.7022 0.7982 0.021 Uiso 1 1 calc R . .
Cl1 Cl 0.3485(11) 0.9872(2) 0.6067(4) 0.297(6) Uani 0.591(4) 1 d PDU A 1
Cl2 Cl 0.7214(4) 0.92557(10) 0.64402(17) 0.0861(8) Uani 0.591(4) 1 d PDU A 1
C28 C 0.4635(13) 0.9241(4) 0.6321(5) 0.097(3) Uani 0.591(4) 1 d PDU A 1
H28A H 0.4510 0.9112 0.6869 0.117 Uiso 0.591(4) 1 calc PR A 1
H28B H 0.3893 0.8981 0.5856 0.117 Uiso 0.591(4) 1 calc PR A 1
Cl1A Cl -0.1229(6) 0.91591(17) 0.5041(3) 0.1022(16) Uani 0.409(4) 1 d PDU A 2
Cl2A Cl 0.204(2) 0.9851(8) 0.6102(7) 0.344(9) Uani 0.409(4) 1 d PDU A 2
C28A C -0.008(3) 0.9456(7) 0.5996(7) 0.252(14) Uani 0.409(4) 1 d PDU A 2
H28C H 0.0349 0.9170 0.6447 0.303 Uiso 0.409(4) 1 calc PR A 2
H28D H -0.1119 0.9686 0.6118 0.303 Uiso 0.409(4) 1 calc PR A 2
O1 O 0.7036(2) 0.72914(5) 0.55011(8) 0.0194(2) Uani 1 1 d . . .
O2 O 0.8023(2) 0.76843(6) 0.68180(9) 0.0214(3) Uani 1 1 d . . .
O3 O 1.1517(3) 0.65288(7) 0.93710(10) 0.0342(4) Uani 1 1 d . . .
O4 O 1.3123(3) 0.58194(8) 0.91606(12) 0.0416(5) Uani 1 1 d . . .
O5 O 0.9986(4) 0.49018(6) 0.63793(12) 0.0366(4) Uani 1 1 d . . .
O6 O 0.8237(3) 0.53802(7) 0.52546(12) 0.0382(4) Uani 1 1 d . . .

loop_
_atom_site_aniso_label
_atom_site_aniso_U_11
_atom_site_aniso_U_22
_atom_site_aniso_U_33
_atom_site_aniso_U_23
_atom_site_aniso_U_13
_atom_site_aniso_U_12
N1 0.0270(7) 0.0240(7) 0.0196(6) 0.0015(5) 0.0040(6) 0.0016(6)
N2 0.0284(7) 0.0185(6) 0.0262(7) -0.0042(5) 0.0102(6) -0.0068(5)
C1 0.0222(7) 0.0197(7) 0.0211(7) 0.0045(6) 0.0049(6) 0.0023(6)
C2 0.0300(9) 0.0198(7) 0.0234(8) 0.0052(6) 0.0046(7) 0.0051(6)
C3 0.0375(10) 0.0159(7) 0.0247(8) 0.0049(6) 0.0055(7) -0.0001(7)
C4 0.0305(9) 0.0192(8) 0.0323(9) 0.0062(7) 0.0076(8) -0.0052(7)
C5 0.0228(7) 0.0185(7) 0.0265(8) 0.0048(6) 0.0061(6) -0.0020(6)
C6 0.0201(6) 0.0152(6) 0.0154(6) 0.0018(5) 0.0048(5) 0.0004(5)
C7 0.0167(6) 0.0146(6) 0.0157(6) 0.0025(5) 0.0057(5) 0.0013(5)
C8 0.0186(6) 0.0162(6) 0.0166(6) 0.0017(5) 0.0055(5) 0.0012(5)
C9 0.0167(6) 0.0177(6) 0.0157(6) 0.0025(5) 0.0061(5) 0.0032(5)
C10 0.0245(7) 0.0243(8) 0.0162(6) 0.0026(6) 0.0063(6) 0.0039(6)
C11 0.0147(6) 0.0170(6) 0.0181(6) 0.0045(5) 0.0070(5) 0.0029(5)
C12 0.0193(7) 0.0203(7) 0.0218(7) 0.0083(6) 0.0078(6) 0.0035(5)
C13 0.0238(8) 0.0177(7) 0.0302(9) 0.0094(6) 0.0097(7) 0.0020(6)
C14 0.0230(7) 0.0161(7) 0.0296(8) 0.0045(6) 0.0107(6) 0.0010(6)
C15 0.0182(6) 0.0167(6) 0.0226(7) 0.0019(5) 0.0077(5) 0.0003(5)
C16 0.0144(6) 0.0154(6) 0.0176(6) 0.0024(5) 0.0067(5) 0.0014(5)
C17 0.0144(6) 0.0153(6) 0.0157(6) 0.0023(5) 0.0054(5) 0.0010(5)
C18 0.0177(6) 0.0172(6) 0.0163(6) 0.0013(5) 0.0058(5) 0.0003(5)
C19 0.0212(7) 0.0212(7) 0.0166(6) 0.0014(5) 0.0064(5) -0.0009(6)
C20 0.0270(8) 0.0201(7) 0.0168(6) 0.0003(5) 0.0070(6) 0.0012(6)
C21 0.0154(6) 0.0205(7) 0.0146(6) -0.0001(5) 0.0063(5) -0.0016(5)
C22 0.0156(6) 0.0196(6) 0.0144(6) -0.0007(5) 0.0060(5) -0.0013(5)
C23 0.0173(6) 0.0196(7) 0.0166(6) -0.0013(5) 0.0065(5) -0.0033(5)
C24 0.0197(7) 0.0177(6) 0.0198(7) -0.0023(5) 0.0085(5) -0.0036(5)
C25 0.0189(7) 0.0193(7) 0.0206(7) 0.0006(5) 0.0074(5) -0.0017(5)
C26 0.0175(6) 0.0211(7) 0.0168(6) 0.0010(5) 0.0048(5) -0.0002(5)
C27 0.0167(6) 0.0212(7) 0.0157(6) -0.0004(5) 0.0060(5) 0.0004(5)
Cl1 0.537(13) 0.233(6) 0.252(6) -0.188(5) 0.300(8) -0.288(8)
Cl2 0.0741(13) 0.0807(15) 0.0852(15) 0.0061(11) 0.0064(11) -0.0012(10)
C28 0.150(10) 0.096(7) 0.037(3) 0.023(4) 0.023(4) 0.004(6)
Cl1A 0.093(2) 0.100(3) 0.133(3) -0.069(2) 0.065(2) -0.0275(19)
Cl2A 0.305(15) 0.54(2) 0.138(7) -0.054(11) 0.026(8) -0.243(14)
C28A 0.38(3) 0.170(19) 0.085(11) 0.063(12) -0.070(15) 0.06(2)
O1 0.0235(6) 0.0201(5) 0.0136(5) 0.0006(4) 0.0055(4) 0.0010(4)
O2 0.0246(6) 0.0220(6) 0.0178(5) -0.0021(4) 0.0079(5) 0.0014(5)
O3 0.0466(10) 0.0310(8) 0.0200(6) -0.0025(5) 0.0057(6) 0.0067(7)
O4 0.0496(11) 0.0371(9) 0.0270(8) 0.0050(7) 0.0004(7) 0.0192(8)
O5 0.0629(12) 0.0151(6) 0.0338(8) 0.0012(5) 0.0198(8) -0.0035(7)
O6 0.0461(10) 0.0287(8) 0.0272(8) -0.0101(6) -0.0020(7) 0.0013(7)

loop_
_atom_type_symbol
_atom_type_description
_atom_type_scat_dispersion_real
_atom_type_scat_dispersion_imag
_atom_type_scat_source
C C 0.0033 0.0016 'International Tables Vol C Tables 4.2.6.8 and 6.1.1.4'
H H 0.0000 0.0000 'International Tables Vol C Tables 4.2.6.8 and 6.1.1.4'
Cl Cl 0.1484 0.1585 'International Tables Vol C Tables 4.2.6.8 and 6.1.1.4'
N N 0.0061 0.0033 'International Tables Vol C Tables 4.2.6.8 and 6.1.1.4'
O O 0.0106 0.0060 'International Tables Vol C Tables 4.2.6.8 and 6.1.1.4'

loop_
_geom_angle_atom_site_label_1
_geom_angle_atom_site_label_2
_geom_angle_atom_site_label_3
_geom_angle
O4 N1 O3 124.16(18)
O4 N1 C26 117.74(17)
O3 N1 C26 118.09(17)
O6 N2 O5 124.36(18)
O6 N2 C24 117.48(17)
O5 N2 C24 118.16(17)
C2 C1 C6 120.43(18)
C2 C1 H1 119.8
C6 C1 H1 119.8
C1 C2 C3 120.05(19)
C1 C2 H2 120.0
C3 C2 H2 120.0
C4 C3 C2 119.91(18)
C4 C3 H3 120.0
C2 C3 H3 120.0
C3 C4 C5 120.11(19)
C3 C4 H4 119.9
C5 C4 H4 119.9
C4 C5 C6 120.56(18)
C4 C5 H5 119.7
C6 C5 H5 119.7
C1 C6 C5 118.89(16)
C1 C6 C7 121.22(15)
C5 C6 C7 119.87(15)
C17 C7 C8 119.74(14)
C17 C7 C6 123.01(14)
C8 C7 C6 117.24(14)
C9 C8 C7 122.64(15)
C9 C8 H8 118.7
C7 C8 H8 118.7
C8 C9 C11 118.78(15)
C8 C9 C10 120.69(16)
C11 C9 C10 120.52(15)
C9 C10 H10A 109.5
C9 C10 H10B 109.5
H10A C10 H10B 109.5
C9 C10 H10C 109.5
H10A C10 H10C 109.5
H10B C10 H10C 109.5
C12 C11 C16 119.14(16)
C12 C11 C9 121.36(15)
C16 C11 C9 119.49(14)
C13 C12 C11 121.02(17)
C13 C12 H12 119.5
C11 C12 H12 119.5
C12 C13 C14 120.26(16)
C12 C13 H13 119.9
C14 C13 H13 119.9
C15 C14 C13 119.89(17)
C15 C14 H14 120.1
C13 C14 H14 120.1
C14 C15 C16 121.61(17)
C14 C15 H15 119.2
C16 C15 H15 119.2
C15 C16 C11 118.05(14)
C15 C16 C17 121.74(15)
C11 C16 C17 120.20(14)
C7 C17 C16 119.09(14)
C7 C17 C18 122.64(14)
C16 C17 C18 118.27(14)
C19 C18 C17 124.90(16)
C19 C18 H18 117.5
C17 C18 H18 117.5
C18 C19 C20 123.24(17)
C18 C19 H19 118.4
C20 C19 H19 118.4
O1 C20 C19 107.65(14)
O1 C20 H20A 110.2
C19 C20 H20A 110.2
O1 C20 H20B 110.2
C19 C20 H20B 110.2
H20A C20 H20B 108.5
O2 C21 O1 124.26(16)
O2 C21 C22 122.99(15)
O1 C21 C22 112.74(14)
C23 C22 C27 120.50(16)
C23 C22 C21 122.29(14)
C27 C22 C21 117.20(15)
C24 C23 C22 118.36(15)
C24 C23 H23 120.8
C22 C23 H23 120.8
C25 C24 C23 123.32(16)
C25 C24 N2 118.07(16)
C23 C24 N2 118.60(16)
C26 C25 C24 116.14(16)
C26 C25 H25 121.9
C24 C25 H25 121.9
C25 C26 C27 123.33(16)
C25 C26 N1 118.23(16)
C27 C26 N1 118.43(16)
C26 C27 C22 118.33(16)
C26 C27 H27 120.8
C22 C27 H27 120.8
Cl2 C28 Cl1 112.2(5)
Cl2 C28 H28A 109.2
Cl1 C28 H28A 109.2
Cl2 C28 H28B 109.2
Cl1 C28 H28B 109.2
H28A C28 H28B 107.9
Cl1A C28A Cl2A 116.6(9)
Cl1A C28A H28C 108.1
Cl2A C28A H28C 108.1
Cl1A C28A H28D 108.1
Cl2A C28A H28D 108.1
H28C C28A H28D 107.3
C21 O1 C20 114.41(14)

loop_
_geom_bond_atom_site_label_1
_geom_bond_atom_site_label_2
_geom_bond_distance
N1 O4 1.219(2)
N1 O3 1.228(2)
N1 C26 1.464(2)
N2 O6 1.222(2)
N2 O5 1.223(2)
N2 C24 1.468(2)
C1 C2 1.392(3)
C1 C6 1.397(2)
C1 H1 0.9500
C2 C3 1.393(3)
C2 H2 0.9500
C3 C4 1.385(3)
C3 H3 0.9500
C4 C5 1.391(3)
C4 H4 0.9500
C5 C6 1.398(3)
C5 H5 0.9500
C6 C7 1.490(2)
C7 C17 1.387(2)
C7 C8 1.423(2)
C8 C9 1.375(2)
C8 H8 0.9500
C9 C11 1.428(2)
C9 C10 1.504(2)
C10 H10A 0.9800
C10 H10B 0.9800
C10 H10C 0.9800
C11 C12 1.419(2)
C11 C16 1.427(2)
C12 C13 1.371(3)
C12 H12 0.9500
C13 C14 1.409(3)
C13 H13 0.9500
C14 C15 1.376(2)
C14 H14 0.9500
C15 C16 1.419(2)
C15 H15 0.9500
C16 C17 1.439(2)
C17 C18 1.479(2)
C18 C19 1.335(2)
C18 H18 0.9500
C19 C20 1.487(2)
C19 H19 0.9500
C20 O1 1.460(2)
C20 H20A 0.9900
C20 H20B 0.9900
C21 O2 1.208(2)
C21 O1 1.334(2)
C21 C22 1.491(2)
C22 C23 1.389(2)
C22 C27 1.397(2)
C23 C24 1.389(3)
C23 H23 0.9500
C24 C25 1.385(2)
C25 C26 1.385(3)
C25 H25 0.9500
C26 C27 1.385(2)
C27 H27 0.9500
Cl1 C28 1.725(8)
Cl2 C28 1.723(8)
C28 H28A 0.9900
C28 H28B 0.9900
Cl1A C28A 1.656(10)
Cl2A C28A 1.714(10)
C28A H28C 0.9900
C28A H28D 0.9900
